data_4503387
loop_
_publ_author_name
'Qi, Yan'
'Luo, Feng'
'Batten, Stuart R.'
'Che, Yun-Xia'
'Zheng, Ji-Min'

_publ_section_title
;
 Syntheses and Crystal Structures of a Series of Novel Helical
 Coordination Polymers Constructed from Flexible Bis(imidazole) Ligands
 and Metal Salts
;
_journal_issue 8
_journal_name_full 'Crystal Growth &amp; Design'
_journal_page_first 2806
_journal_paper_doi 10.1021/cg701061q
_journal_volume 8
_journal_year 2008
_chemical_formula_sum 'C24 H22 N6 Ni O8'
_chemical_formula_weight 581.19
_chemical_name_systematic
; 
 ? 
;
_space_group_IT_number 15
_symmetry_cell_setting monoclinic
_symmetry_space_group_name_Hall '-C 2yc'
_symmetry_space_group_name_H-M 'C 1 2/c 1'
_atom_sites_solution_hydrogens geom
_atom_sites_solution_primary direct
_atom_sites_solution_secondary difmap
_audit_creation_method SHELXL-97
_cell_angle_alpha 90.00
_cell_angle_beta 121.44(3)
_cell_angle_gamma 90.00
_cell_formula_units_Z 4
_cell_length_a 25.709(5)
_cell_length_b 6.8939(14)
_cell_length_c 16.300(3)
_cell_measurement_reflns_used 8736
_cell_measurement_temperature 298(2)
_cell_measurement_theta_max 27.54
_cell_measurement_theta_min 3.08
_cell_volume 2464.8(11)
_computing_cell_refinement 'RAXIS-RAPID Auto(Rigaku, 2004)'
_computing_data_collection 'RAXIS-RAPID Auto(Rigaku, 2004)'
_computing_data_reduction 'CrystalStructure(Rigaku/MSC, 2004)'
_computing_molecular_graphics 'SHELXL-97 (Sheldrick, 2001)'
_computing_publication_material 'SHELXL-97 (Sheldrick, 1997)'
_computing_structure_refinement 'SHELXL-97 (Sheldrick, 1997)'
_computing_structure_solution 'SHELXS-97 (Sheldrick, 1997)'
_diffrn_ambient_temperature 298(2)
_diffrn_measured_fraction_theta_full 0.998
_diffrn_measured_fraction_theta_max 0.998
_diffrn_measurement_device_type 'rigaku r-axis rapid IP area detector'
_diffrn_measurement_method oscillation
_diffrn_radiation_monochromator graphite
_diffrn_radiation_probe x-ray
_diffrn_radiation_type MoK\a
_diffrn_radiation_wavelength 0.71073
_diffrn_reflns_av_R_equivalents 0.0581
_diffrn_reflns_av_sigmaI/netI 0.0482
_diffrn_reflns_limit_h_max 33
_diffrn_reflns_limit_h_min -33
_diffrn_reflns_limit_k_max 8
_diffrn_reflns_limit_k_min -8
_diffrn_reflns_limit_l_max 19
_diffrn_reflns_limit_l_min -21
_diffrn_reflns_number 11567
_diffrn_reflns_theta_full 27.48
_diffrn_reflns_theta_max 27.48
_diffrn_reflns_theta_min 3.10
_diffrn_source 'rotating anode'
_exptl_absorpt_coefficient_mu 0.850
_exptl_absorpt_correction_T_max 0.9138
_exptl_absorpt_correction_T_min 0.8504
_exptl_absorpt_correction_type multi-scan
_exptl_crystal_colour green
_exptl_crystal_density_diffrn 1.566
_exptl_crystal_density_method 'not measured'
_exptl_crystal_description block
_exptl_crystal_F_000 1200
_exptl_crystal_size_max 0.20
_exptl_crystal_size_mid 0.12
_exptl_crystal_size_min 0.11
_refine_diff_density_max 0.512
_refine_diff_density_min -0.335
_refine_diff_density_rms 0.062
_refine_ls_extinction_method none
_refine_ls_goodness_of_fit_ref 1.036
_refine_ls_hydrogen_treatment constr
_refine_ls_matrix_type full
_refine_ls_number_parameters 177
_refine_ls_number_reflns 2812
_refine_ls_number_restraints 0
_refine_ls_restrained_S_all 1.036
_refine_ls_R_factor_all 0.0651
_refine_ls_R_factor_gt 0.0437
_refine_ls_shift/su_max 0.000
_refine_ls_shift/su_mean 0.000
_refine_ls_structure_factor_coef Fsqd
_refine_ls_weighting_details 'calc w=1/[\s^2^(Fo^2^)+(0.0379P)^2^+2.9885P] where P=(Fo^2^+2Fc^2^)/3'
_refine_ls_weighting_scheme calc
_refine_ls_wR_factor_gt 0.0922
_refine_ls_wR_factor_ref 0.1006
_reflns_number_gt 2145
_reflns_number_total 2812
_reflns_threshold_expression >2sigma(I)
_cod_data_source_file cg701061q-file008.cif
_cod_data_source_block shelxl
_cod_depositor_comments
;
The following automatic conversions were performed:

'_symmetry_cell_setting' value 'Monoclinic' changed to 'monoclinic'
according to /home/saulius/struct/CIF-dictionaries/cif_core.dic
dictionary named 'cif_core.dic' version 2.4.1 from 2010-06-29.

Automatic conversion script
Id: cif_fix_values 1715 2011-07-08 13:25:40Z adriana 
;
_cod_original_cell_volume 2464.8(8)
_cod_original_sg_symbol_H-M C2/c
_cod_database_code 4503387

loop_
_symmetry_equiv_pos_as_xyz
'x, y, z'
'-x, y, -z+1/2'
'x+1/2, y+1/2, z'
'-x+1/2, y+1/2, -z+1/2'
'-x, -y, -z'
'x, -y, z-1/2'
'-x+1/2, -y+1/2, -z'
'x+1/2, -y+1/2, z-1/2'

loop_
_atom_site_label
_atom_site_type_symbol
_atom_site_fract_x
_atom_site_fract_y
_atom_site_fract_z
_atom_site_U_iso_or_equiv
_atom_site_adp_type
_atom_site_occupancy
_atom_site_symmetry_multiplicity
_atom_site_calc_flag
_atom_site_refinement_flags
C1 C 0.08915(11) 0.9742(4) 0.35869(19) 0.0338(6) Uani 1 1 d .
C2 C 0.13676(11) 1.1074(4) 0.43392(19) 0.0341(6) Uani 1 1 d .
C3 C 0.17307(13) 1.0444(5) 0.5277(2) 0.0483(7) Uani 1 1 d .
H3 H 0.1695 0.9178 0.5439 0.058 Uiso 1 1 calc R
C4 C 0.21468(14) 1.1691(5) 0.5976(2) 0.0557(9) Uani 1 1 d .
H4 H 0.2397 1.1274 0.6608 0.067 Uiso 1 1 calc R
C5 C 0.21829(13) 1.3563(5) 0.5716(2) 0.0478(7) Uani 1 1 d .
C6 C 0.18303(13) 1.4220(5) 0.4794(2) 0.0547(8) Uani 1 1 d .
H6 H 0.1863 1.5491 0.4635 0.066 Uiso 1 1 calc R
C7 C 0.14237(13) 1.2946(4) 0.4103(2) 0.0460(7) Uani 1 1 d .
H7 H 0.1184 1.3359 0.3469 0.055 Uiso 1 1 calc R
C8 C -0.02245(12) 0.4316(4) 0.3453(2) 0.0394(6) Uani 1 1 d .
H8 H 0.0139 0.3709 0.3608 0.047 Uiso 1 1 calc R
C9 C -0.09698(13) 0.6296(5) 0.2883(2) 0.0462(7) Uani 1 1 d .
H9 H -0.1221 0.7351 0.2565 0.055 Uiso 1 1 calc R
C10 C -0.10857(14) 0.4909(5) 0.3345(2) 0.0511(8) Uani 1 1 d .
H10 H -0.1427 0.4824 0.3402 0.061 Uiso 1 1 calc R
C11 C -0.05923(15) 0.1838(5) 0.4202(3) 0.0573(9) Uani 1 1 d .
H11A H -0.0737 0.2101 0.4634 0.069 Uiso 1 1 calc R
H11B H -0.0872 0.0920 0.3723 0.069 Uiso 1 1 calc R
C12 C 0.00097(14) 0.0941(5) 0.4750(2) 0.0514(8) Uani 1 1 d .
H12A H 0.0293 0.1847 0.5232 0.062 Uiso 1 1 calc R
H12B H 0.0155 0.0644 0.4322 0.062 Uiso 1 1 calc R
N1 N 0.26199(13) 1.4904(5) 0.6464(3) 0.0700(9) Uani 1 1 d .
N2 N -0.04233(9) 0.5918(3) 0.29535(15) 0.0323(5) Uani 1 1 d .
N3 N -0.06094(10) 0.3654(3) 0.37129(17) 0.0409(6) Uani 1 1 d .
Ni1 Ni 0.0000 0.77162(6) 0.2500 0.02921(15) Uani 1 2 d S
O1 O 0.07599(8) 0.8205(3) 0.38603(13) 0.0400(5) Uani 1 1 d .
O2 O 0.06232(9) 1.0208(3) 0.27187(14) 0.0442(5) Uani 1 1 d .
O3 O 0.29403(14) 1.4279(5) 0.7279(2) 0.1048(11) Uani 1 1 d .
O4 O 0.26556(15) 1.6541(5) 0.6231(3) 0.1253(15) Uani 1 1 d .

loop_
_atom_site_aniso_label
_atom_site_aniso_U_11
_atom_site_aniso_U_22
_atom_site_aniso_U_33
_atom_site_aniso_U_23
_atom_site_aniso_U_13
_atom_site_aniso_U_12
C1 0.0337(13) 0.0323(14) 0.0353(15) -0.0043(11) 0.0180(11) -0.0002(10)
C2 0.0317(13) 0.0354(15) 0.0351(14) -0.0050(11) 0.0173(11) -0.0023(11)
C3 0.0473(16) 0.0500(19) 0.0415(17) 0.0031(14) 0.0188(13) -0.0087(14)
C4 0.0466(18) 0.073(2) 0.0376(17) -0.0024(16) 0.0153(14) -0.0102(15)
C5 0.0359(15) 0.0522(19) 0.0524(19) -0.0231(15) 0.0212(14) -0.0068(13)
C6 0.0476(18) 0.0358(18) 0.067(2) -0.0065(15) 0.0205(16) -0.0048(13)
C7 0.0430(15) 0.0376(16) 0.0443(16) 0.0021(13) 0.0135(13) -0.0012(12)
C8 0.0410(14) 0.0379(16) 0.0460(16) 0.0090(13) 0.0273(13) 0.0061(12)
C9 0.0418(15) 0.0436(18) 0.0583(19) 0.0111(14) 0.0296(14) 0.0106(13)
C10 0.0517(18) 0.0474(19) 0.072(2) 0.0090(16) 0.0448(17) 0.0053(14)
C11 0.067(2) 0.054(2) 0.064(2) 0.0207(16) 0.0431(18) 0.0080(16)
C12 0.0639(19) 0.051(2) 0.0436(18) 0.0126(15) 0.0309(15) 0.0069(15)
N1 0.0443(16) 0.073(2) 0.073(2) -0.0365(19) 0.0169(16) -0.0105(15)
N2 0.0355(11) 0.0296(12) 0.0317(12) 0.0012(9) 0.0174(9) -0.0007(9)
N3 0.0537(14) 0.0346(13) 0.0447(14) 0.0077(11) 0.0330(12) 0.0018(10)
Ni1 0.0356(3) 0.0239(3) 0.0284(2) 0.000 0.01688(19) 0.000
O1 0.0463(11) 0.0363(11) 0.0370(11) -0.0039(8) 0.0214(9) -0.0084(8)
O2 0.0517(11) 0.0382(12) 0.0348(11) -0.0015(9) 0.0170(9) -0.0058(9)
O3 0.087(2) 0.133(3) 0.0598(19) -0.0415(19) 0.0142(16) -0.031(2)
O4 0.096(2) 0.059(2) 0.139(3) -0.040(2) 0.004(2) -0.0211(18)

loop_
_atom_type_symbol
_atom_type_description
_atom_type_scat_dispersion_real
_atom_type_scat_dispersion_imag
_atom_type_scat_source
C C 0.0033 0.0016 'International Tables Vol C Tables 4.2.6.8 and 6.1.1.4'
H H 0.0000 0.0000 'International Tables Vol C Tables 4.2.6.8 and 6.1.1.4'
N N 0.0061 0.0033 'International Tables Vol C Tables 4.2.6.8 and 6.1.1.4'
O O 0.0106 0.0060 'International Tables Vol C Tables 4.2.6.8 and 6.1.1.4'
Ni Ni 0.3393 1.1124 'International Tables Vol C Tables 4.2.6.8 and 6.1.1.4'

loop_
_geom_angle_atom_site_label_1
_geom_angle_atom_site_label_2
_geom_angle_atom_site_label_3
_geom_angle
_geom_angle_site_symmetry_1
_geom_angle_site_symmetry_3
O2 C1 O1 121.6(2) . .
O2 C1 C2 119.9(2) . .
O1 C1 C2 118.5(2) . .
O2 C1 Ni1 64.91(14) . .
O1 C1 Ni1 57.28(13) . .
C2 C1 Ni1 169.07(17) . .
C7 C2 C3 119.7(3) . .
C7 C2 C1 120.2(2) . .
C3 C2 C1 120.1(3) . .
C2 C3 C4 120.2(3) . .
C2 C3 H3 119.9 . .
C4 C3 H3 119.9 . .
C5 C4 C3 118.5(3) . .
C5 C4 H4 120.8 . .
C3 C4 H4 120.8 . .
C6 C5 C4 122.5(3) . .
C6 C5 N1 119.0(3) . .
C4 C5 N1 118.6(3) . .
C5 C6 C7 118.2(3) . .
C5 C6 H6 120.9 . .
C7 C6 H6 120.9 . .
C2 C7 C6 121.0(3) . .
C2 C7 H7 119.5 . .
C6 C7 H7 119.5 . .
N2 C8 N3 111.7(2) . .
N2 C8 H8 124.1 . .
N3 C8 H8 124.1 . .
C10 C9 N2 109.5(3) . .
C10 C9 H9 125.2 . .
N2 C9 H9 125.2 . .
C9 C10 N3 106.8(2) . .
C9 C10 H10 126.6 . .
N3 C10 H10 126.6 . .
C12 C11 N3 114.5(3) . .
C12 C11 H11A 108.6 . .
N3 C11 H11A 108.6 . .
C12 C11 H11B 108.6 . .
N3 C11 H11B 108.6 . .
H11A C11 H11B 107.6 . .
C11 C12 C12 111.3(3) . 5_556
C11 C12 H12A 109.4 . .
C12 C12 H12A 109.4 5_556 .
C11 C12 H12B 109.4 . .
C12 C12 H12B 109.4 5_556 .
H12A C12 H12B 108.0 . .
O4 N1 O3 123.6(3) . .
O4 N1 C5 118.4(4) . .
O3 N1 C5 118.0(4) . .
C8 N2 C9 105.3(2) . .
C8 N2 Ni1 129.31(17) . .
C9 N2 Ni1 125.04(18) . .
C8 N3 C10 106.7(2) . .
C8 N3 C11 129.8(2) . .
C10 N3 C11 123.1(2) . .
N2 Ni1 N2 104.59(12) . 2
N2 Ni1 O1 95.44(8) . .
N2 Ni1 O1 95.94(8) 2 .
N2 Ni1 O1 95.94(8) . 2
N2 Ni1 O1 95.44(8) 2 2
O1 Ni1 O1 161.34(11) . 2
N2 Ni1 O2 152.11(8) . .
N2 Ni1 O2 92.94(8) 2 .
O1 Ni1 O2 60.76(7) . .
O1 Ni1 O2 103.92(8) 2 .
N2 Ni1 O2 92.94(8) . 2
N2 Ni1 O2 152.11(8) 2 2
O1 Ni1 O2 103.92(8) . 2
O1 Ni1 O2 60.76(7) 2 2
O2 Ni1 O2 80.28(11) . 2
N2 Ni1 C1 123.91(9) . .
N2 Ni1 C1 97.66(8) 2 .
O1 Ni1 C1 30.69(8) . .
O1 Ni1 C1 132.59(9) 2 .
O2 Ni1 C1 30.26(8) . .
O2 Ni1 C1 89.98(8) 2 .
N2 Ni1 C1 97.66(8) . 2
N2 Ni1 C1 123.91(9) 2 2
O1 Ni1 C1 132.59(9) . 2
O1 Ni1 C1 30.69(8) 2 2
O2 Ni1 C1 89.98(8) . 2
O2 Ni1 C1 30.26(8) 2 2
C1 Ni1 C1 111.18(13) . 2
C1 O1 Ni1 92.03(16) . .
C1 O2 Ni1 84.83(16) . .

loop_
_geom_bond_atom_site_label_1
_geom_bond_atom_site_label_2
_geom_bond_distance
_geom_bond_site_symmetry_2
C1 O2 1.250(3) .
C1 O1 1.262(3) .
C1 C2 1.510(4) .
C1 Ni1 2.471(3) .
C2 C7 1.376(4) .
C2 C3 1.381(4) .
C3 C4 1.382(4) .
C3 H3 0.9300 .
C4 C5 1.377(5) .
C4 H4 0.9300 .
C5 C6 1.366(5) .
C5 N1 1.474(4) .
C6 C7 1.379(4) .
C6 H6 0.9300 .
C7 H7 0.9300 .
C8 N2 1.308(3) .
C8 N3 1.344(3) .
C8 H8 0.9300 .
C9 C10 1.343(4) .
C9 N2 1.374(3) .
C9 H9 0.9300 .
C10 N3 1.357(4) .
C10 H10 0.9300 .
C11 C12 1.461(4) .
C11 N3 1.472(4) .
C11 H11A 0.9700 .
C11 H11B 0.9700 .
C12 C12 1.546(6) 5_556
C12 H12A 0.9700 .
C12 H12B 0.9700 .
N1 O4 1.209(5) .
N1 O3 1.220(4) .
N2 Ni1 2.026(2) .
Ni1 N2 2.026(2) 2
Ni1 O1 2.080(2) .
Ni1 O1 2.080(2) 2
Ni1 O2 2.247(2) .
Ni1 O2 2.247(2) 2
Ni1 C1 2.471(3) 2

loop_
_geom_torsion_atom_site_label_1
_geom_torsion_atom_site_label_2
_geom_torsion_atom_site_label_3
_geom_torsion_atom_site_label_4
_geom_torsion
_geom_torsion_site_symmetry_1
_geom_torsion_site_symmetry_4
O2 C1 C2 C7 12.8(4) . .
O1 C1 C2 C7 -164.7(2) . .
Ni1 C1 C2 C7 -100.5(10) . .
O2 C1 C2 C3 -170.1(3) . .
O1 C1 C2 C3 12.4(4) . .
Ni1 C1 C2 C3 76.7(11) . .
C7 C2 C3 C4 0.2(4) . .
C1 C2 C3 C4 -177.0(3) . .
C2 C3 C4 C5 0.8(5) . .
C3 C4 C5 C6 -1.0(5) . .
C3 C4 C5 N1 179.1(3) . .
C4 C5 C6 C7 0.1(5) . .
N1 C5 C6 C7 -180.0(3) . .
C3 C2 C7 C6 -1.2(4) . .
C1 C2 C7 C6 176.0(3) . .
C5 C6 C7 C2 1.0(5) . .
N2 C9 C10 N3 0.3(4) . .
N3 C11 C12 C12 179.4(3) . 5_556
C6 C5 N1 O4 -0.8(5) . .
C4 C5 N1 O4 179.1(4) . .
C6 C5 N1 O3 -178.4(3) . .
C4 C5 N1 O3 1.5(5) . .
N3 C8 N2 C9 -0.5(3) . .
N3 C8 N2 Ni1 172.48(18) . .
C10 C9 N2 C8 0.1(3) . .
C10 C9 N2 Ni1 -173.3(2) . .
N2 C8 N3 C10 0.7(3) . .
N2 C8 N3 C11 174.2(3) . .
C9 C10 N3 C8 -0.6(4) . .
C9 C10 N3 C11 -174.6(3) . .
C12 C11 N3 C8 22.0(5) . .
C12 C11 N3 C10 -165.4(3) . .
C8 N2 Ni1 N2 41.7(2) . 2
C9 N2 Ni1 N2 -146.6(2) . 2
C8 N2 Ni1 O1 -55.9(2) . .
C9 N2 Ni1 O1 115.8(2) . .
C8 N2 Ni1 O1 138.9(2) . 2
C9 N2 Ni1 O1 -49.4(2) . 2
C8 N2 Ni1 O2 -85.6(3) . .
C9 N2 Ni1 O2 86.1(3) . .
C8 N2 Ni1 O2 -160.2(2) . 2
C9 N2 Ni1 O2 11.5(2) . 2
C8 N2 Ni1 C1 -68.3(3) . .
C9 N2 Ni1 C1 103.4(2) . .
C8 N2 Ni1 C1 169.7(2) . 2
C9 N2 Ni1 C1 -18.5(2) . 2
O2 C1 Ni1 N2 -163.98(14) . .
O1 C1 Ni1 N2 24.63(18) . .
C2 C1 Ni1 N2 -45.6(11) . .
O2 C1 Ni1 N2 82.65(16) . 2
O1 C1 Ni1 N2 -88.74(15) . 2
C2 C1 Ni1 N2 -159.0(10) . 2
O2 C1 Ni1 O1 171.4(2) . .
C2 C1 Ni1 O1 -70.2(10) . .
O2 C1 Ni1 O1 -22.04(19) . 2
O1 C1 Ni1 O1 166.57(10) . 2
C2 C1 Ni1 O1 96.3(10) . 2
O1 C1 Ni1 O2 -171.4(2) . .
C2 C1 Ni1 O2 118.4(11) . .
O2 C1 Ni1 O2 -70.45(18) . 2
O1 C1 Ni1 O2 118.16(15) . 2
C2 C1 Ni1 O2 47.9(10) . 2
O2 C1 Ni1 C1 -48.33(13) . 2
O1 C1 Ni1 C1 140.27(16) . 2
C2 C1 Ni1 C1 70.0(10) . 2
O2 C1 O1 Ni1 -9.2(3) . .
C2 C1 O1 Ni1 168.29(19) . .
N2 Ni1 O1 C1 -159.67(15) . .
N2 Ni1 O1 C1 95.01(15) 2 .
O1 Ni1 O1 C1 -32.30(14) 2 .
O2 Ni1 O1 C1 4.96(14) . .
O2 Ni1 O1 C1 -65.27(16) 2 .
C1 Ni1 O1 C1 -54.0(2) 2 .
O1 C1 O2 Ni1 8.5(2) . .
C2 C1 O2 Ni1 -168.9(2) . .
N2 Ni1 O2 C1 29.3(3) . .
N2 Ni1 O2 C1 -100.19(16) 2 .
O1 Ni1 O2 C1 -5.02(14) . .
O1 Ni1 O2 C1 163.46(15) 2 .
O2 Ni1 O2 C1 107.04(17) 2 .
C1 Ni1 O2 C1 135.85(15) 2 .
